data_7041551
loop_
_publ_author_name
'Corcos, Amanda R.'
'Berry, John F.'

_publ_section_title
;
 Anilinopyridinate-supported Ru2(x+) (x = 5 or 6) paddlewheel complexes
 with labile axial ligands.
;
_journal_issue 17
_journal_name_full 'Dalton transactions (Cambridge, England : 2003)'
_journal_page_first 5532
_journal_page_last 5539
_journal_paper_doi 10.1039/c6dt04328c
_journal_volume 46
_journal_year 2017
_chemical_formula_moiety 'C94 H72 Ag2 F18 N16 O18 Ru4 S6, 4(C H2 Cl2)'
_chemical_formula_sum 'C98 H80 Ag2 Cl8 F18 N16 O18 Ru4 S6'
_chemical_formula_weight 3207.76
_space_group_crystal_system triclinic
_space_group_IT_number 2
_space_group_name_Hall '-P 1'
_space_group_name_H-M_alt 'P -1'
_symmetry_space_group_name_Hall '-P 1'
_symmetry_space_group_name_H-M 'P -1'
_atom_sites_solution_hydrogens geom
_atom_sites_solution_primary direct
_audit_update_record
;
2016-11-13 deposited with the CCDC.
2016-12-22 downloaded from the CCDC.
;
_cell_angle_alpha 110.553(3)
_cell_angle_beta 103.963(3)
_cell_angle_gamma 96.890(3)
_cell_formula_units_Z 1
_cell_length_a 12.9901(8)
_cell_length_b 13.7169(9)
_cell_length_c 18.0952(11)
_cell_measurement_reflns_used 9878
_cell_measurement_temperature 100(2)
_cell_measurement_theta_max 72.05
_cell_measurement_theta_min 2.74
_cell_volume 2854.5(3)
_computing_cell_refinement 'SAINT+ Ver. 8.34A (Bruker-AXS, 2014)'
_computing_data_collection 'APEX2 Ver. 2014.11-0 (Bruker-AXS, 2014)'
_computing_data_reduction 'SAINT+ Ver. 8.34A (Bruker-AXS, 2014)'
_computing_molecular_graphics 'Olex2 (Dolomanov et al., 2009)'
_computing_publication_material 'Olex2 (Dolomanov et al., 2009)'
_computing_structure_refinement 'XL (Sheldrick, 2008)'
_computing_structure_solution 'ShelXT (Sheldrick, 2015)'
_diffrn_ambient_temperature 100.1(2)
_diffrn_detector_area_resol_mean 7.9
_diffrn_detector_type 'CCD area detector'
_diffrn_measured_fraction_theta_full 0.975
_diffrn_measured_fraction_theta_max 0.969
_diffrn_measurement_device 'three-circle diffractometer'
_diffrn_measurement_device_type 'Bruker SMART APEX2 area detector'
_diffrn_measurement_method '0.5\% \w and 0.5\% \f scans'
_diffrn_radiation_collimation 'focusing mirrors'
_diffrn_radiation_monochromator 'mirror optics'
_diffrn_radiation_probe x-ray
_diffrn_radiation_type CuK\a
_diffrn_radiation_wavelength 1.54178
_diffrn_reflns_av_R_equivalents 0.1143
_diffrn_reflns_av_unetI/netI 0.0399
_diffrn_reflns_Laue_measured_fraction_full 0.975
_diffrn_reflns_Laue_measured_fraction_max 0.969
_diffrn_reflns_limit_h_max 15
_diffrn_reflns_limit_h_min -15
_diffrn_reflns_limit_k_max 15
_diffrn_reflns_limit_k_min -16
_diffrn_reflns_limit_l_max 22
_diffrn_reflns_limit_l_min -22
_diffrn_reflns_number 95216
_diffrn_reflns_point_group_measured_fraction_full 0.975
_diffrn_reflns_point_group_measured_fraction_max 0.969
_diffrn_reflns_theta_full 67.679
_diffrn_reflns_theta_max 70.176
_diffrn_reflns_theta_min 2.738
_diffrn_source 'microfocus sealed X-ray tube'
_diffrn_source_type 'Incoatec I\ms'
_exptl_absorpt_coefficient_mu 10.517
_exptl_absorpt_correction_T_max 0.753555
_exptl_absorpt_correction_T_min 0.288853
_exptl_absorpt_correction_type multi-scan
_exptl_absorpt_process_details
;
 TWINABS-2012/1 (Bruker,2012) was used for absorption correction.
 
For component 1:
 wR2(int) was 0.1260 before and 0.0623 after correction.
 The Ratio of minimum to maximum transmission is 0.73.
 The \l/2 correction factor is Not present

Final HKLF 4 output contains 88696 reflections, Rint = 0.1143
 (51980 with I > 3sig(I), Rint = 0.1077)
;
_exptl_crystal_colour red
_exptl_crystal_colour_primary red
_exptl_crystal_density_diffrn 1.866
_exptl_crystal_density_method 'not measured'
_exptl_crystal_description block
_exptl_crystal_F_000 1588
_exptl_crystal_size_max 0.212
_exptl_crystal_size_mid 0.169
_exptl_crystal_size_min 0.13
_refine_diff_density_max 1.787
_refine_diff_density_min -1.060
_refine_diff_density_rms 0.153
_refine_ls_extinction_method none
_refine_ls_goodness_of_fit_ref 1.071
_refine_ls_hydrogen_treatment constr
_refine_ls_matrix_type full
_refine_ls_number_parameters 783
_refine_ls_number_reflns 10542
_refine_ls_number_restraints 16
_refine_ls_restrained_S_all 1.071
_refine_ls_R_factor_all 0.0436
_refine_ls_R_factor_gt 0.0410
_refine_ls_shift/su_max 0.001
_refine_ls_shift/su_mean 0.000
_refine_ls_structure_factor_coef Fsqd
_refine_ls_weighting_details 'w=1/[\s^2^(Fo^2^)+(0.0822P)^2^+1.3083P] where P=(Fo^2^+2Fc^2^)/3'
_refine_ls_weighting_scheme calc
_refine_ls_wR_factor_gt 0.1183
_refine_ls_wR_factor_ref 0.1199
_reflns_Friedel_coverage 0.000
_reflns_number_gt 9642
_reflns_number_total 10542
_reflns_threshold_expression 'I > 2\s(I)'
_cod_data_source_file c6dt04328c2.cif
_cod_data_source_block Compound6
_cod_depositor_comments 'Adding full bibliography for 7041550--7041554.cif.'
_cod_database_code 7041551
_shelx_space_group_comment
;
The symmetry employed for this shelxl refinement is uniquely defined
by the following loop, which should always be used as a source of
symmetry information in preference to the above space-group names.
They are only intended as comments.
;
_olex2_refinement_description
;
1. Fixed Uiso
 At 1.2 times of:
  All C(H) groups, All C(H,H) groups
2. Restrained distances
 S1-C45A \\sim S1-C45
 with sigma of 0.02
 F3A-C45A \\sim F1A-C45A \\sim F1-C45 \\sim F2-C45 \\sim F2A-C45A \\sim F3-C45
 with sigma of 0.02
3. Uiso/Uaniso restraints and constraints
Uanis(C45A) = Uanis(C45)
Uanis(F3A) = Uanis(F3)
Uanis(F1A) = Uanis(F1)
Uanis(F2A) = Uanis(F2)
Uanis(Ag1A) = Uanis(Ag1)
4. Others
 Sof(F1A)=Sof(F2A)=Sof(F3A)=Sof(C45A)=1-FVAR(1)
 Sof(F1)=Sof(F2)=Sof(F3)=Sof(C45)=FVAR(1)
 Sof(Ag1A)=1-FVAR(2)
 Sof(Ag1)=FVAR(2)
5.a Secondary CH2 refined with riding coordinates:
 C48(H48A,H48B), C49(H49A,H49B)
5.b Aromatic/amide H refined with riding coordinates:
 C1(H1), C2(H2), C3(H3), C4(H4), C7(H7), C8(H8), C9(H9), C10(H10), C11(H11),
 C12(H12), C13(H13), C14(H14), C15(H15), C18(H18), C19(H19), C20(H20), C21(H21),
  C22(H22), C23(H23), C24(H24), C25(H25), C26(H26), C29(H29), C30(H30),
 C31(H31), C32(H32), C33(H33), C34(H34), C35(H35), C36(H36), C37(H37), C40(H40),
  C41(H41), C42(H42), C43(H43), C44(H44)
;
_shelx_shelxl_version_number 2014/7
_olex2_submission_special_instructions 'No special instructions were received'

loop_
_space_group_symop_operation_xyz
'x, y, z'
'-x, -y, -z'

loop_
_atom_site_label
_atom_site_type_symbol
_atom_site_fract_x
_atom_site_fract_y
_atom_site_fract_z
_atom_site_U_iso_or_equiv
_atom_site_adp_type
_atom_site_occupancy
_atom_site_site_symmetry_order
_atom_site_calc_flag
_atom_site_refinement_flags_posn
_atom_site_refinement_flags_occupancy
_atom_site_disorder_assembly
_atom_site_disorder_group
Ru1 Ru 0.32025(2) 0.63189(2) 0.78598(2) 0.01971(9) Uani 1 1 d . . . .
Ru2 Ru 0.49972(2) 0.64368(2) 0.79485(2) 0.01973(9) Uani 1 1 d . . . .
S1 S 0.03283(7) 0.60031(7) 0.74321(6) 0.0279(2) Uani 1 1 d D . . .
S2 S 0.77288(9) 0.18191(9) 0.77221(6) 0.0356(2) Uani 1 1 d . . . .
S3 S 0.35878(8) 0.00684(8) 0.55250(6) 0.0306(2) Uani 1 1 d . . . .
F4 F 0.9772(2) 0.2819(3) 0.83600(19) 0.0571(8) Uani 1 1 d . . . .
F5 F 0.8844(2) 0.3220(2) 0.92131(15) 0.0445(6) Uani 1 1 d . . . .
F6 F 0.8682(2) 0.3859(2) 0.82755(19) 0.0541(7) Uani 1 1 d . . . .
F7 F 0.2526(2) 0.15828(19) 0.55918(17) 0.0410(6) Uani 1 1 d . . . .
F8 F 0.2005(2) 0.0527(2) 0.61439(17) 0.0434(6) Uani 1 1 d . . . .
F9 F 0.1557(2) -0.0004(2) 0.48138(17) 0.0453(6) Uani 1 1 d . . . .
O1 O 0.1507(2) 0.6349(2) 0.78569(16) 0.0276(6) Uani 1 1 d . . . .
O2 O -0.0009(3) 0.6335(3) 0.6772(2) 0.0520(9) Uani 1 1 d . . . .
O3 O -0.0122(2) 0.4924(2) 0.7285(2) 0.0478(8) Uani 1 1 d . . . .
O4 O 0.7924(3) 0.1616(3) 0.69312(19) 0.0448(8) Uani 1 1 d . . . .
O5 O 0.7927(3) 0.1044(3) 0.8065(2) 0.0496(8) Uani 1 1 d . . . .
O6 O 0.6737(3) 0.2187(3) 0.7759(2) 0.0460(8) Uani 1 1 d . . . .
O7 O 0.4349(2) 0.0800(2) 0.63193(19) 0.0378(7) Uani 1 1 d . . . .
O8 O 0.3842(3) 0.0173(2) 0.4817(2) 0.0397(7) Uani 1 1 d . . . .
O9 O 0.3280(2) -0.1019(2) 0.5445(2) 0.0382(7) Uani 1 1 d . . . .
N1 N 0.2851(2) 0.5595(2) 0.65822(18) 0.0232(6) Uani 1 1 d . . . .
N2 N 0.4646(2) 0.6343(2) 0.67843(18) 0.0226(6) Uani 1 1 d . . . .
N3 N 0.3377(2) 0.7797(2) 0.77748(18) 0.0234(6) Uani 1 1 d . . . .
N4 N 0.5223(2) 0.8036(2) 0.83549(18) 0.0229(6) Uani 1 1 d . . . .
N5 N 0.3703(2) 0.7035(2) 0.91538(18) 0.0220(6) Uani 1 1 d . . . .
N6 N 0.5341(2) 0.6559(2) 0.91174(18) 0.0210(6) Uani 1 1 d . . . .
N7 N 0.3134(2) 0.4820(2) 0.79023(18) 0.0218(6) Uani 1 1 d . . . .
N8 N 0.4732(2) 0.4834(2) 0.75428(18) 0.0215(6) Uani 1 1 d . . . .
C1 C 0.1863(3) 0.4976(3) 0.6068(2) 0.0266(8) Uani 1 1 d . . . .
H1 H 0.1340 0.4769 0.6304 0.032 Uiso 1 1 calc R . . .
C2 C 0.1589(3) 0.4639(3) 0.5229(2) 0.0300(8) Uani 1 1 d . . . .
H2 H 0.0889 0.4208 0.4888 0.036 Uiso 1 1 calc R . . .
C3 C 0.2352(3) 0.4936(3) 0.4878(2) 0.0291(8) Uani 1 1 d . . . .
H3 H 0.2163 0.4736 0.4295 0.035 Uiso 1 1 calc R . . .
C4 C 0.3381(3) 0.5520(3) 0.5376(2) 0.0273(8) Uani 1 1 d . . . .
H4 H 0.3915 0.5704 0.5141 0.033 Uiso 1 1 calc R . . .
C5 C 0.3631(3) 0.5841(3) 0.6246(2) 0.0223(7) Uani 1 1 d . . . .
C6 C 0.5396(3) 0.6964(3) 0.6567(2) 0.0230(7) Uani 1 1 d . . . .
C7 C 0.5118(3) 0.7870(3) 0.6443(2) 0.0265(8) Uani 1 1 d . . . .
H7 H 0.4412 0.7999 0.6423 0.032 Uiso 1 1 calc R . . .
C8 C 0.5895(3) 0.8571(3) 0.6350(2) 0.0315(9) Uani 1 1 d . . . .
H8 H 0.5728 0.9199 0.6288 0.038 Uiso 1 1 calc R . . .
C9 C 0.6909(3) 0.8360(3) 0.6346(2) 0.0330(9) Uani 1 1 d . . . .
H9 H 0.7429 0.8836 0.6271 0.040 Uiso 1 1 calc R . . .
C10 C 0.7172(3) 0.7453(3) 0.6452(3) 0.0333(9) Uani 1 1 d . . . .
H10 H 0.7867 0.7307 0.6447 0.040 Uiso 1 1 calc R . . .
C11 C 0.6409(3) 0.6760(3) 0.6567(2) 0.0291(8) Uani 1 1 d . . . .
H11 H 0.6587 0.6143 0.6644 0.035 Uiso 1 1 calc R . . .
C12 C 0.2534(3) 0.8115(3) 0.7382(2) 0.0269(8) Uani 1 1 d . . . .
H12 H 0.1833 0.7647 0.7143 0.032 Uiso 1 1 calc R . . .
C13 C 0.2662(3) 0.9089(3) 0.7319(3) 0.0312(8) Uani 1 1 d . . . .
H13 H 0.2066 0.9277 0.7020 0.037 Uiso 1 1 calc R . . .
C14 C 0.3678(3) 0.9797(3) 0.7699(3) 0.0324(9) Uani 1 1 d . . . .
H14 H 0.3775 1.0482 0.7675 0.039 Uiso 1 1 calc R . . .
C15 C 0.4532(3) 0.9502(3) 0.8106(2) 0.0294(8) Uani 1 1 d . . . .
H15 H 0.5218 0.9993 0.8390 0.035 Uiso 1 1 calc R . . .
C16 C 0.4391(3) 0.8467(3) 0.8103(2) 0.0225(7) Uani 1 1 d . . . .
C17 C 0.6243(3) 0.8742(3) 0.8905(2) 0.0251(8) Uani 1 1 d . . . .
C18 C 0.7147(3) 0.8828(3) 0.8635(3) 0.0328(9) Uani 1 1 d . . . .
H18 H 0.7086 0.8456 0.8068 0.039 Uiso 1 1 calc R . . .
C19 C 0.8142(3) 0.9457(3) 0.9190(3) 0.0383(10) Uani 1 1 d . . . .
H19 H 0.8759 0.9522 0.9002 0.046 Uiso 1 1 calc R . . .
C20 C 0.8238(3) 0.9989(3) 1.0018(3) 0.0390(10) Uani 1 1 d . . . .
H20 H 0.8925 1.0404 1.0400 0.047 Uiso 1 1 calc R . . .
C21 C 0.7334(3) 0.9919(3) 1.0292(3) 0.0350(9) Uani 1 1 d . . . .
H21 H 0.7403 1.0291 1.0861 0.042 Uiso 1 1 calc R . . .
C22 C 0.6328(3) 0.9306(3) 0.9739(2) 0.0281(8) Uani 1 1 d . . . .
H22 H 0.5705 0.9269 0.9924 0.034 Uiso 1 1 calc R . . .
C23 C 0.3065(3) 0.7535(3) 0.9586(2) 0.0230(7) Uani 1 1 d . . . .
H23 H 0.2398 0.7625 0.9289 0.028 Uiso 1 1 calc R . . .
C24 C 0.3341(3) 0.7915(3) 1.0433(2) 0.0268(8) Uani 1 1 d . . . .
H24 H 0.2879 0.8270 1.0716 0.032 Uiso 1 1 calc R . . .
C25 C 0.4314(3) 0.7770(3) 1.0873(2) 0.0251(8) Uani 1 1 d . . . .
H25 H 0.4507 0.7999 1.1458 0.030 Uiso 1 1 calc R . . .
C26 C 0.4992(3) 0.7291(3) 1.0448(2) 0.0238(7) Uani 1 1 d . . . .
H26 H 0.5657 0.7193 1.0740 0.029 Uiso 1 1 calc R . . .
C27 C 0.4693(3) 0.6949(3) 0.9580(2) 0.0221(7) Uani 1 1 d . . . .
C28 C 0.6313(3) 0.6270(3) 0.9462(2) 0.0218(7) Uani 1 1 d . . . .
C29 C 0.7325(3) 0.6924(3) 0.9671(2) 0.0289(8) Uani 1 1 d . . . .
H29 H 0.7378 0.7603 0.9636 0.035 Uiso 1 1 calc R . . .
C30 C 0.8270(3) 0.6586(3) 0.9931(2) 0.0300(8) Uani 1 1 d . . . .
H30 H 0.8963 0.7041 1.0083 0.036 Uiso 1 1 calc R . . .
C31 C 0.8198(3) 0.5597(3) 0.9970(2) 0.0309(8) Uani 1 1 d . . . .
H31 H 0.8840 0.5359 1.0132 0.037 Uiso 1 1 calc R . . .
C32 C 0.7177(3) 0.4946(3) 0.9769(3) 0.0342(9) Uani 1 1 d . . . .
H32 H 0.7124 0.4269 0.9806 0.041 Uiso 1 1 calc R . . .
C33 C 0.6237(3) 0.5281(3) 0.9516(2) 0.0297(8) Uani 1 1 d . . . .
H33 H 0.5544 0.4834 0.9379 0.036 Uiso 1 1 calc R . . .
C34 C 0.2322(3) 0.4337(3) 0.8091(2) 0.0244(7) Uani 1 1 d . . . .
H34 H 0.1805 0.4727 0.8262 0.029 Uiso 1 1 calc R . . .
C35 C 0.2214(3) 0.3306(3) 0.8045(2) 0.0291(8) Uani 1 1 d . . . .
H35 H 0.1640 0.2992 0.8188 0.035 Uiso 1 1 calc R . . .
C36 C 0.2964(3) 0.2731(3) 0.7785(2) 0.0273(8) Uani 1 1 d . . . .
H36 H 0.2896 0.2011 0.7736 0.033 Uiso 1 1 calc R . . .
C37 C 0.3806(3) 0.3208(3) 0.7600(2) 0.0252(7) Uani 1 1 d . . . .
H37 H 0.4326 0.2824 0.7428 0.030 Uiso 1 1 calc R . . .
C38 C 0.3891(3) 0.4267(3) 0.7666(2) 0.0218(7) Uani 1 1 d . . . .
C39 C 0.5337(3) 0.4282(3) 0.7049(2) 0.0223(7) Uani 1 1 d . . . .
C40 C 0.6475(3) 0.4575(3) 0.7326(2) 0.0268(8) Uani 1 1 d . . . .
H40 H 0.6841 0.5103 0.7866 0.032 Uiso 1 1 calc R . . .
C41 C 0.7071(3) 0.4096(3) 0.6814(3) 0.0301(8) Uani 1 1 d . . . .
H41 H 0.7844 0.4297 0.7005 0.036 Uiso 1 1 calc R . . .
C42 C 0.6538(3) 0.3321(3) 0.6019(3) 0.0308(8) Uani 1 1 d . . . .
H42 H 0.6944 0.3002 0.5664 0.037 Uiso 1 1 calc R . A .
C43 C 0.5408(3) 0.3021(3) 0.5752(2) 0.0292(8) Uani 1 1 d . . . .
H43 H 0.5042 0.2480 0.5217 0.035 Uiso 1 1 calc R . B .
C44 C 0.4808(3) 0.3501(3) 0.6258(2) 0.0252(8) Uani 1 1 d . . . .
H44 H 0.4035 0.3296 0.6065 0.030 Uiso 1 1 calc R . . .
C46 C 0.8799(3) 0.2985(4) 0.8425(3) 0.0374(9) Uani 1 1 d . . . .
C47 C 0.2352(3) 0.0575(3) 0.5521(3) 0.0323(9) Uani 1 1 d . . . .
Ag1 Ag 0.60132(3) 0.15478(2) 0.61481(2) 0.03085(12) Uani 0.9632(10) 1 d . P C 2
Ag1A Ag 0.6433(8) 0.1544(6) 0.6527(7) 0.03085(12) Uani 0.0368(10) 1 d . P C 3
F1 F -0.1285(5) 0.6644(6) 0.7937(5) 0.0500(17) Uani 0.705(12) 1 d D P D 4
F2 F 0.0151(5) 0.7899(5) 0.8316(5) 0.066(2) Uani 0.705(12) 1 d D P D 4
F3 F 0.0129(6) 0.6768(8) 0.8907(4) 0.070(2) Uani 0.705(12) 1 d D P D 4
C45 C -0.0200(6) 0.6885(6) 0.8201(4) 0.040(2) Uani 0.705(12) 1 d D P D 4
F1A F -0.1215(13) 0.6396(17) 0.8113(14) 0.0500(17) Uani 0.295(12) 1 d D P D 5
F2A F 0.0204(14) 0.7681(12) 0.8649(12) 0.066(2) Uani 0.295(12) 1 d D P D 5
F3A F 0.0224(17) 0.632(2) 0.8936(11) 0.070(2) Uani 0.295(12) 1 d D P D 5
C45A C -0.0137(14) 0.6623(13) 0.8326(10) 0.040(2) Uani 0.295(12) 1 d D P D 5
Cl1 Cl 0.09045(11) 0.07039(11) 0.81224(8) 0.0568(3) Uani 1 1 d . . . .
Cl2 Cl -0.01994(10) -0.10640(11) 0.65003(10) 0.0622(4) Uani 1 1 d . . . .
C48 C -0.0168(5) 0.0237(4) 0.7174(4) 0.0614(15) Uani 1 1 d . . . .
H48A H -0.0871 0.0244 0.7295 0.074 Uiso 1 1 calc R . . .
H48B H -0.0083 0.0731 0.6894 0.074 Uiso 1 1 calc R . . .
Cl3 Cl -0.10573(10) 0.29964(13) 0.50017(11) 0.0691(4) Uani 1 1 d . . . .
Cl4 Cl 0.04172(10) 0.22388(11) 0.60410(9) 0.0578(3) Uani 1 1 d . . . .
C49 C -0.0848(4) 0.2589(4) 0.5833(3) 0.0427(11) Uani 1 1 d . . . .
H49A H -0.1437 0.1967 0.5700 0.051 Uiso 1 1 calc R . . .
H49B H -0.0877 0.3176 0.6333 0.051 Uiso 1 1 calc R . . .

loop_
_atom_site_aniso_label
_atom_site_aniso_U_11
_atom_site_aniso_U_22
_atom_site_aniso_U_33
_atom_site_aniso_U_23
_atom_site_aniso_U_13
_atom_site_aniso_U_12
Ru1 0.02139(14) 0.01878(15) 0.01686(15) 0.00496(11) 0.00581(11) 0.00346(10)
Ru2 0.02176(14) 0.01783(15) 0.01742(15) 0.00492(11) 0.00594(11) 0.00295(10)
S1 0.0250(4) 0.0255(4) 0.0264(5) 0.0035(4) 0.0062(4) 0.0050(3)
S2 0.0410(5) 0.0375(5) 0.0261(5) 0.0095(4) 0.0118(4) 0.0065(4)
S3 0.0344(5) 0.0251(5) 0.0329(5) 0.0101(4) 0.0134(4) 0.0069(4)
F4 0.0347(13) 0.077(2) 0.0526(18) 0.0160(16) 0.0145(13) 0.0146(14)
F5 0.0509(15) 0.0461(15) 0.0288(13) 0.0092(11) 0.0084(12) 0.0079(12)
F6 0.0603(17) 0.0436(16) 0.0531(17) 0.0227(14) 0.0065(14) 0.0035(13)
F7 0.0420(13) 0.0247(12) 0.0519(16) 0.0111(11) 0.0125(12) 0.0078(10)
F8 0.0451(14) 0.0450(15) 0.0478(15) 0.0178(12) 0.0266(13) 0.0133(12)
F9 0.0415(13) 0.0363(14) 0.0423(15) 0.0046(11) 0.0017(12) 0.0081(11)
O1 0.0246(12) 0.0297(14) 0.0242(13) 0.0064(11) 0.0073(11) 0.0041(11)
O2 0.0458(18) 0.061(2) 0.0414(19) 0.0234(17) -0.0032(16) 0.0103(16)
O3 0.0351(15) 0.0290(16) 0.070(2) 0.0127(15) 0.0130(16) 0.0011(13)
O4 0.0515(18) 0.055(2) 0.0283(16) 0.0116(14) 0.0172(15) 0.0173(16)
O5 0.070(2) 0.0374(17) 0.0408(18) 0.0133(15) 0.0185(17) 0.0111(16)
O6 0.0401(16) 0.061(2) 0.0356(17) 0.0166(16) 0.0141(15) 0.0084(15)
O7 0.0345(15) 0.0355(16) 0.0389(17) 0.0124(13) 0.0088(13) 0.0034(12)
O8 0.0488(17) 0.0395(17) 0.0398(17) 0.0181(14) 0.0230(15) 0.0148(14)
O9 0.0412(16) 0.0259(15) 0.0447(18) 0.0127(13) 0.0107(14) 0.0058(12)
N1 0.0239(14) 0.0237(15) 0.0190(15) 0.0068(12) 0.0051(12) 0.0030(12)
N2 0.0276(15) 0.0214(15) 0.0186(14) 0.0067(12) 0.0089(13) 0.0045(12)
N3 0.0279(15) 0.0211(15) 0.0178(14) 0.0040(12) 0.0060(13) 0.0062(12)
N4 0.0264(15) 0.0187(14) 0.0196(15) 0.0054(12) 0.0050(13) 0.0015(12)
N5 0.0247(14) 0.0200(14) 0.0202(15) 0.0077(12) 0.0062(12) 0.0035(12)
N6 0.0218(14) 0.0217(15) 0.0176(14) 0.0069(12) 0.0041(12) 0.0048(12)
N7 0.0253(14) 0.0164(14) 0.0202(14) 0.0044(11) 0.0064(12) 0.0022(11)
N8 0.0242(14) 0.0185(14) 0.0195(14) 0.0052(12) 0.0068(12) 0.0034(11)
C1 0.0266(18) 0.0242(18) 0.0258(19) 0.0065(15) 0.0099(16) 0.0017(15)
C2 0.0263(18) 0.029(2) 0.0233(19) 0.0022(15) 0.0040(16) -0.0008(15)
C3 0.0331(19) 0.030(2) 0.0182(17) 0.0050(15) 0.0058(16) 0.0029(16)
C4 0.0322(19) 0.0247(18) 0.0230(18) 0.0061(15) 0.0117(16) 0.0027(15)
C5 0.0276(17) 0.0168(16) 0.0216(17) 0.0055(14) 0.0096(15) 0.0043(14)
C6 0.0265(17) 0.0221(17) 0.0148(16) 0.0035(13) 0.0053(14) -0.0010(14)
C7 0.0323(19) 0.0264(19) 0.0174(17) 0.0061(14) 0.0066(16) 0.0036(15)
C8 0.039(2) 0.0253(19) 0.0263(19) 0.0115(16) 0.0057(17) -0.0001(16)
C9 0.036(2) 0.030(2) 0.026(2) 0.0095(16) 0.0074(17) -0.0054(17)
C10 0.0299(19) 0.035(2) 0.032(2) 0.0085(17) 0.0129(18) 0.0036(17)
C11 0.0330(19) 0.0262(19) 0.028(2) 0.0100(16) 0.0112(17) 0.0055(16)
C12 0.0295(18) 0.0278(19) 0.0204(18) 0.0080(15) 0.0043(16) 0.0067(15)
C13 0.0330(19) 0.030(2) 0.029(2) 0.0112(16) 0.0065(17) 0.0106(16)
C14 0.041(2) 0.0236(19) 0.032(2) 0.0105(16) 0.0090(18) 0.0102(17)
C15 0.0325(19) 0.0236(19) 0.0258(19) 0.0051(15) 0.0056(17) 0.0048(15)
C16 0.0293(18) 0.0196(17) 0.0178(16) 0.0049(13) 0.0088(15) 0.0069(14)
C17 0.0271(17) 0.0189(17) 0.0235(18) 0.0071(14) 0.0015(15) 0.0015(14)
C18 0.034(2) 0.031(2) 0.027(2) 0.0050(16) 0.0096(18) 0.0027(17)
C19 0.031(2) 0.035(2) 0.040(2) 0.0096(19) 0.0067(19) 0.0005(17)
C20 0.035(2) 0.025(2) 0.040(2) 0.0066(18) -0.0047(19) -0.0013(17)
C21 0.043(2) 0.027(2) 0.026(2) 0.0071(16) 0.0014(18) 0.0052(17)
C22 0.0347(19) 0.0203(18) 0.0256(19) 0.0048(15) 0.0084(17) 0.0073(15)
C23 0.0255(17) 0.0174(16) 0.0238(18) 0.0058(14) 0.0085(15) 0.0021(13)
C24 0.0306(18) 0.0203(17) 0.0285(19) 0.0069(15) 0.0113(16) 0.0055(15)
C25 0.0318(18) 0.0207(17) 0.0183(17) 0.0049(14) 0.0063(15) 0.0007(14)
C26 0.0284(17) 0.0192(17) 0.0223(18) 0.0082(14) 0.0065(15) 0.0026(14)
C27 0.0289(18) 0.0157(16) 0.0210(17) 0.0057(13) 0.0087(15) 0.0044(14)
C28 0.0275(17) 0.0211(17) 0.0144(16) 0.0031(13) 0.0064(14) 0.0079(14)
C29 0.0308(19) 0.0254(19) 0.030(2) 0.0122(16) 0.0081(17) 0.0044(15)
C30 0.0263(18) 0.032(2) 0.031(2) 0.0121(17) 0.0084(17) 0.0040(16)
C31 0.0305(19) 0.031(2) 0.028(2) 0.0068(16) 0.0074(17) 0.0129(16)
C32 0.038(2) 0.0237(19) 0.036(2) 0.0109(17) 0.0037(18) 0.0054(16)
C33 0.0289(18) 0.028(2) 0.028(2) 0.0113(16) 0.0044(16) 0.0016(15)
C34 0.0268(17) 0.0250(18) 0.0214(17) 0.0078(15) 0.0098(15) 0.0048(14)
C35 0.0318(19) 0.029(2) 0.0268(19) 0.0105(16) 0.0118(17) 0.0014(16)
C36 0.0328(19) 0.0226(18) 0.0237(18) 0.0093(15) 0.0059(16) 0.0012(15)
C37 0.0303(18) 0.0252(18) 0.0190(17) 0.0057(14) 0.0093(15) 0.0075(15)
C38 0.0267(17) 0.0192(17) 0.0162(16) 0.0041(13) 0.0055(14) 0.0043(14)
C39 0.0280(17) 0.0164(16) 0.0236(18) 0.0065(14) 0.0109(15) 0.0071(14)
C40 0.0271(18) 0.0228(18) 0.0267(19) 0.0065(15) 0.0073(16) 0.0033(14)
C41 0.0279(18) 0.0268(19) 0.040(2) 0.0152(17) 0.0149(18) 0.0076(15)
C42 0.041(2) 0.027(2) 0.032(2) 0.0127(16) 0.0210(19) 0.0139(17)
C43 0.041(2) 0.0243(19) 0.0217(18) 0.0068(15) 0.0136(17) 0.0049(16)
C44 0.0302(18) 0.0229(18) 0.0201(17) 0.0071(14) 0.0075(16) 0.0021(15)
C46 0.035(2) 0.044(2) 0.032(2) 0.0121(19) 0.0122(19) 0.0120(19)
C47 0.036(2) 0.0230(19) 0.035(2) 0.0071(16) 0.0121(18) 0.0067(16)
Ag1 0.03188(19) 0.02570(16) 0.0333(2) 0.00934(13) 0.01072(18) 0.00598(12)
Ag1A 0.03188(19) 0.02570(16) 0.0333(2) 0.00934(13) 0.01072(18) 0.00598(12)
F1 0.0271(15) 0.055(4) 0.053(4) 0.005(2) 0.007(2) 0.0177(18)
F2 0.052(2) 0.030(3) 0.081(5) -0.010(2) 0.008(3) 0.0122(19)
F3 0.053(2) 0.130(8) 0.040(2) 0.033(4) 0.0274(19) 0.045(4)
C45 0.028(2) 0.042(5) 0.035(3) -0.003(3) 0.008(2) 0.018(3)
F1A 0.0271(15) 0.055(4) 0.053(4) 0.005(2) 0.007(2) 0.0177(18)
F2A 0.052(2) 0.030(3) 0.081(5) -0.010(2) 0.008(3) 0.0122(19)
F3A 0.053(2) 0.130(8) 0.040(2) 0.033(4) 0.0274(19) 0.045(4)
C45A 0.028(2) 0.042(5) 0.035(3) -0.003(3) 0.008(2) 0.018(3)
Cl1 0.0579(7) 0.0553(7) 0.0497(7) 0.0137(6) 0.0090(6) 0.0228(6)
Cl2 0.0374(6) 0.0558(7) 0.0704(9) 0.0023(6) 0.0111(6) 0.0090(5)
C48 0.059(3) 0.047(3) 0.060(3) 0.007(3) 0.002(3) 0.021(2)
Cl3 0.0433(6) 0.0844(10) 0.1045(12) 0.0673(10) 0.0210(7) 0.0131(6)
Cl4 0.0398(6) 0.0575(7) 0.0655(8) 0.0181(6) 0.0045(6) 0.0163(5)
C49 0.040(2) 0.034(2) 0.047(3) 0.008(2) 0.014(2) 0.0084(19)

loop_
_atom_type_symbol
_atom_type_description
_atom_type_scat_dispersion_real
_atom_type_scat_dispersion_imag
_atom_type_scat_source
C C 0.0181 0.0091 'International Tables Vol C Tables 4.2.6.8 and 6.1.1.4'
H H 0.0000 0.0000 'International Tables Vol C Tables 4.2.6.8 and 6.1.1.4'
Ag Ag 0.1306 4.2820 'International Tables Vol C Tables 4.2.6.8 and 6.1.1.4'
Cl Cl 0.3639 0.7018 'International Tables Vol C Tables 4.2.6.8 and 6.1.1.4'
F F 0.0727 0.0534 'International Tables Vol C Tables 4.2.6.8 and 6.1.1.4'
N N 0.0311 0.0180 'International Tables Vol C Tables 4.2.6.8 and 6.1.1.4'
O O 0.0492 0.0322 'International Tables Vol C Tables 4.2.6.8 and 6.1.1.4'
Ru Ru 0.0552 3.2960 'International Tables Vol C Tables 4.2.6.8 and 6.1.1.4'
S S 0.3331 0.5567 'International Tables Vol C Tables 4.2.6.8 and 6.1.1.4'

loop_
_geom_angle_atom_site_label_1
_geom_angle_atom_site_label_2
_geom_angle_atom_site_label_3
_geom_angle
_geom_angle_site_symmetry_1
_geom_angle_site_symmetry_3
O1 Ru1 Ru2 175.00(7) . .
N1 Ru1 Ru2 87.62(8) . .
N1 Ru1 O1 96.03(11) . .
N1 Ru1 N3 88.96(12) . .
N1 Ru1 N5 174.75(12) . .
N3 Ru1 Ru2 87.19(8) . .
N3 Ru1 O1 89.45(11) . .
N3 Ru1 N5 91.62(11) . .
N5 Ru1 Ru2 87.20(8) . .
N5 Ru1 O1 89.19(11) . .
N7 Ru1 Ru2 88.53(8) . .
N7 Ru1 O1 94.96(11) . .
N7 Ru1 N1 88.68(12) . .
N7 Ru1 N3 175.20(12) . .
N7 Ru1 N5 90.35(11) . .
N2 Ru2 Ru1 89.41(9) . .
N2 Ru2 N4 89.36(12) . .
N2 Ru2 N8 90.76(12) . .
N4 Ru2 Ru1 89.33(9) . .
N4 Ru2 N8 178.54(12) . .
N6 Ru2 Ru1 90.18(8) . .
N6 Ru2 N2 178.86(12) . .
N6 Ru2 N4 89.57(12) . .
N6 Ru2 N8 90.30(12) . .
N8 Ru2 Ru1 89.22(8) . .
O1 S1 C45 101.5(3) . .
O1 S1 C45A 98.3(6) . .
O2 S1 O1 113.60(19) . .
O2 S1 O3 117.1(2) . .
O2 S1 C45 100.6(3) . .
O2 S1 C45A 115.4(6) . .
O3 S1 O1 113.72(18) . .
O3 S1 C45 108.0(3) . .
O3 S1 C45A 96.0(6) . .
O4 S2 C46 102.9(2) . .
O4 S2 Ag1A 55.3(3) . .
O5 S2 O4 116.1(2) . .
O5 S2 O6 115.9(2) . .
O5 S2 C46 103.1(2) . .
O5 S2 Ag1A 126.2(3) . .
O6 S2 O4 112.7(2) . .
O6 S2 C46 103.8(2) . .
O6 S2 Ag1A 60.4(3) . .
C46 S2 Ag1A 130.6(3) . .
O7 S3 C47 102.60(19) . .
O8 S3 O7 114.07(19) . .
O8 S3 C47 103.22(19) . .
O9 S3 O7 115.30(18) . .
O9 S3 O8 114.69(19) . .
O9 S3 C47 104.81(18) . .
S1 O1 Ru1 151.07(17) . .
S2 O4 Ag1 96.13(16) . .
S2 O4 Ag1A 85.3(4) . .
S2 O6 Ag1A 80.7(3) . .
S3 O7 Ag1 110.93(17) . .
S3 O8 Ag1 110.99(17) . 2_656
C1 N1 Ru1 123.3(3) . .
C1 N1 C5 118.9(3) . .
C5 N1 Ru1 117.4(2) . .
C5 N2 Ru2 119.9(2) . .
C5 N2 C6 119.9(3) . .
C6 N2 Ru2 119.3(2) . .
C12 N3 Ru1 122.7(2) . .
C12 N3 C16 118.6(3) . .
C16 N3 Ru1 118.7(2) . .
C16 N4 Ru2 119.3(2) . .
C16 N4 C17 118.5(3) . .
C17 N4 Ru2 122.2(2) . .
C23 N5 Ru1 122.5(2) . .
C23 N5 C27 119.0(3) . .
C27 N5 Ru1 118.5(2) . .
C27 N6 Ru2 120.4(2) . .
C27 N6 C28 121.2(3) . .
C28 N6 Ru2 118.4(2) . .
C34 N7 Ru1 122.4(2) . .
C34 N7 C38 118.9(3) . .
C38 N7 Ru1 118.5(2) . .
C38 N8 Ru2 120.4(2) . .
C38 N8 C39 119.6(3) . .
C39 N8 Ru2 119.6(2) . .
N1 C1 H1 118.6 . .
N1 C1 C2 122.8(3) . .
C2 C1 H1 118.6 . .
C1 C2 H2 120.5 . .
C1 C2 C3 119.0(3) . .
C3 C2 H2 120.5 . .
C2 C3 H3 120.1 . .
C4 C3 C2 119.9(3) . .
C4 C3 H3 120.1 . .
C3 C4 H4 120.5 . .
C3 C4 C5 119.0(3) . .
C5 C4 H4 120.5 . .
N1 C5 C4 120.2(3) . .
N2 C5 N1 116.3(3) . .
N2 C5 C4 123.4(3) . .
C7 C6 N2 118.0(3) . .
C11 C6 N2 121.4(3) . .
C11 C6 C7 120.3(3) . .
C6 C7 H7 120.5 . .
C8 C7 C6 119.0(4) . .
C8 C7 H7 120.5 . .
C7 C8 H8 119.8 . .
C9 C8 C7 120.5(4) . .
C9 C8 H8 119.8 . .
C8 C9 H9 119.8 . .
C8 C9 C10 120.3(4) . .
C10 C9 H9 119.8 . .
C9 C10 H10 120.2 . .
C11 C10 C9 119.7(4) . .
C11 C10 H10 120.2 . .
C6 C11 C10 120.2(4) . .
C6 C11 H11 119.9 . .
C10 C11 H11 119.9 . .
N3 C12 H12 118.9 . .
N3 C12 C13 122.2(3) . .
C13 C12 H12 118.9 . .
C12 C13 H13 120.4 . .
C12 C13 C14 119.1(4) . .
C14 C13 H13 120.4 . .
C13 C14 H14 120.2 . .
C15 C14 C13 119.7(4) . .
C15 C14 H14 120.2 . .
C14 C15 H15 120.2 . .
C14 C15 C16 119.6(4) . .
C16 C15 H15 120.2 . .
N3 C16 C15 120.4(3) . .
N4 C16 N3 115.6(3) . .
N4 C16 C15 123.7(3) . .
C18 C17 N4 121.2(3) . .
C18 C17 C22 120.0(3) . .
C22 C17 N4 118.7(3) . .
C17 C18 H18 119.9 . .
C17 C18 C19 120.1(4) . .
C19 C18 H18 119.9 . .
C18 C19 H19 119.9 . .
C20 C19 C18 120.1(4) . .
C20 C19 H19 119.9 . .
C19 C20 H20 119.9 . .
C19 C20 C21 120.2(4) . .
C21 C20 H20 119.9 . .
C20 C21 H21 119.9 . .
C20 C21 C22 120.3(4) . .
C22 C21 H21 119.9 . .
C17 C22 H22 120.4 . .
C21 C22 C17 119.3(4) . .
C21 C22 H22 120.4 . .
N5 C23 H23 118.6 . .
N5 C23 C24 122.9(3) . .
C24 C23 H23 118.6 . .
C23 C24 H24 120.6 . .
C23 C24 C25 118.8(4) . .
C25 C24 H24 120.6 . .
C24 C25 H25 120.3 . .
C26 C25 C24 119.4(3) . .
C26 C25 H25 120.3 . .
C25 C26 H26 120.1 . .
C25 C26 C27 119.8(3) . .
C27 C26 H26 120.1 . .
N5 C27 C26 120.0(3) . .
N6 C27 N5 115.8(3) . .
N6 C27 C26 124.2(3) . .
C29 C28 N6 120.6(3) . .
C29 C28 C33 119.9(3) . .
C33 C28 N6 119.3(3) . .
C28 C29 H29 120.0 . .
C28 C29 C30 120.0(4) . .
C30 C29 H29 120.0 . .
C29 C30 H30 119.9 . .
C31 C30 C29 120.2(4) . .
C31 C30 H30 119.9 . .
C30 C31 H31 120.2 . .
C30 C31 C32 119.6(4) . .
C32 C31 H31 120.2 . .
C31 C32 H32 119.8 . .
C33 C32 C31 120.4(4) . .
C33 C32 H32 119.8 . .
C28 C33 H33 120.1 . .
C32 C33 C28 119.8(4) . .
C32 C33 H33 120.1 . .
N7 C34 H34 118.7 . .
N7 C34 C35 122.7(3) . .
C35 C34 H34 118.7 . .
C34 C35 H35 120.7 . .
C34 C35 C36 118.7(3) . .
C36 C35 H35 120.6 . .
C35 C36 H36 120.1 . .
C37 C36 C35 119.7(3) . .
C37 C36 H36 120.1 . .
C36 C37 H37 120.2 . .
C36 C37 C38 119.6(4) . .
C38 C37 H37 120.2 . .
N7 C38 N8 115.5(3) . .
N7 C38 C37 120.4(3) . .
N8 C38 C37 124.1(3) . .
C40 C39 N8 120.0(3) . .
C44 C39 N8 120.4(3) . .
C44 C39 C40 119.4(4) . .
C39 C40 H40 119.9 . .
C41 C40 C39 120.2(4) . .
C41 C40 H40 119.9 . .
C40 C41 H41 119.9 . .
C40 C41 C42 120.2(4) . .
C42 C41 H41 119.9 . .
C41 C42 H42 120.4 . .
C41 C42 Ag1 107.9(3) . .
C43 C42 C41 119.3(4) . .
C43 C42 H42 120.4 . .
C43 C42 Ag1 72.7(2) . .
Ag1 C42 H42 89.4 . .
C42 C43 H43 119.6 . .
C42 C43 Ag1 75.4(2) . .
C44 C43 C42 120.8(4) . .
C44 C43 H43 119.6 . .
C44 C43 Ag1 108.3(3) . .
Ag1 C43 H43 86.4 . .
C39 C44 H44 120.0 . .
C43 C44 C39 120.1(4) . .
C43 C44 H44 120.0 . .
F4 C46 S2 110.7(3) . .
F4 C46 F6 106.7(4) . .
F5 C46 S2 112.0(3) . .
F5 C46 F4 107.0(3) . .
F5 C46 F6 107.1(4) . .
F6 C46 S2 112.9(3) . .
F7 C47 S3 111.0(3) . .
F7 C47 F8 108.7(3) . .
F7 C47 F9 107.8(3) . .
F8 C47 S3 110.6(3) . .
F8 C47 F9 108.0(3) . .
F9 C47 S3 110.7(3) . .
O4 Ag1 C42 93.93(13) . .
O4 Ag1 C43 125.25(12) . .
O7 Ag1 O4 126.76(10) . .
O7 Ag1 O8 93.98(10) . 2_656
O7 Ag1 C42 128.64(12) . .
O7 Ag1 C43 99.09(12) . .
O8 Ag1 O4 83.62(11) 2_656 .
O8 Ag1 C42 123.64(12) 2_656 .
O8 Ag1 C43 125.49(11) 2_656 .
C43 Ag1 C42 31.81(13) . .
O4 Ag1A S2 39.4(3) . .
O4 Ag1A O6 76.8(5) . .
O6 Ag1A S2 38.9(2) . .
F1 C45 S1 110.1(5) . .
F1 C45 F2 108.6(6) . .
F2 C45 S1 109.6(5) . .
F3 C45 S1 109.9(4) . .
F3 C45 F1 108.7(7) . .
F3 C45 F2 109.9(7) . .
F1A C45A S1 110.8(14) . .
F1A C45A F2A 107.8(16) . .
F2A C45A S1 111.5(13) . .
F3A C45A S1 113.4(12) . .
F3A C45A F1A 107.5(16) . .
F3A C45A F2A 105.5(16) . .
Cl1 C48 H48A 109.0 . .
Cl1 C48 H48B 109.0 . .
Cl2 C48 Cl1 112.9(3) . .
Cl2 C48 H48A 109.0 . .
Cl2 C48 H48B 109.0 . .
H48A C48 H48B 107.8 . .
Cl3 C49 Cl4 111.1(3) . .
Cl3 C49 H49A 109.4 . .
Cl3 C49 H49B 109.4 . .
Cl4 C49 H49A 109.4 . .
Cl4 C49 H49B 109.4 . .
H49A C49 H49B 108.0 . .

loop_
_geom_bond_atom_site_label_1
_geom_bond_atom_site_label_2
_geom_bond_distance
_geom_bond_site_symmetry_2
Ru1 Ru2 2.2798(4) .
Ru1 O1 2.206(3) .
Ru1 N1 2.076(3) .
Ru1 N3 2.076(3) .
Ru1 N5 2.090(3) .
Ru1 N7 2.076(3) .
Ru2 N2 1.999(3) .
Ru2 N4 2.012(3) .
Ru2 N6 1.995(3) .
Ru2 N8 2.013(3) .
S1 O1 1.471(3) .
S1 O2 1.414(3) .
S1 O3 1.429(3) .
S1 C45 1.830(6) .
S1 C45A 1.826(15) .
S2 O4 1.450(3) .
S2 O5 1.426(4) .
S2 O6 1.447(4) .
S2 C46 1.815(5) .
S2 Ag1A 2.274(13) .
S3 O7 1.454(3) .
S3 O8 1.447(3) .
S3 O9 1.443(3) .
S3 C47 1.824(4) .
F4 C46 1.336(5) .
F5 C46 1.331(5) .
F6 C46 1.337(5) .
F7 C47 1.329(5) .
F8 C47 1.329(5) .
F9 C47 1.337(5) .
O4 Ag1 2.516(3) .
O4 Ag1A 1.875(11) .
O6 Ag1A 2.003(12) .
O7 Ag1 2.416(3) .
O8 Ag1 2.456(3) 2_656
N1 C1 1.357(5) .
N1 C5 1.368(5) .
N2 C5 1.361(5) .
N2 C6 1.431(4) .
N3 C12 1.361(5) .
N3 C16 1.372(5) .
N4 C16 1.352(5) .
N4 C17 1.436(5) .
N5 C23 1.357(5) .
N5 C27 1.372(5) .
N6 C27 1.352(5) .
N6 C28 1.434(4) .
N7 C34 1.355(5) .
N7 C38 1.371(5) .
N8 C38 1.373(5) .
N8 C39 1.413(5) .
C1 H1 0.9500 .
C1 C2 1.361(5) .
C2 H2 0.9500 .
C2 C3 1.393(5) .
C3 H3 0.9500 .
C3 C4 1.377(5) .
C4 H4 0.9500 .
C4 C5 1.417(5) .
C6 C7 1.409(5) .
C6 C11 1.379(5) .
C7 H7 0.9500 .
C7 C8 1.390(5) .
C8 H8 0.9500 .
C8 C9 1.383(6) .
C9 H9 0.9500 .
C9 C10 1.393(6) .
C10 H10 0.9500 .
C10 C11 1.392(5) .
C11 H11 0.9500 .
C12 H12 0.9500 .
C12 C13 1.375(6) .
C13 H13 0.9500 .
C13 C14 1.395(6) .
C14 H14 0.9500 .
C14 C15 1.363(6) .
C15 H15 0.9500 .
C15 C16 1.408(5) .
C17 C18 1.385(6) .
C17 C22 1.404(5) .
C18 H18 0.9500 .
C18 C19 1.386(6) .
C19 H19 0.9500 .
C19 C20 1.383(7) .
C20 H20 0.9500 .
C20 C21 1.387(7) .
C21 H21 0.9500 .
C21 C22 1.389(6) .
C22 H22 0.9500 .
C23 H23 0.9500 .
C23 C24 1.370(5) .
C24 H24 0.9500 .
C24 C25 1.399(5) .
C25 H25 0.9500 .
C25 C26 1.381(6) .
C26 H26 0.9500 .
C26 C27 1.408(5) .
C28 C29 1.385(5) .
C28 C33 1.388(5) .
C29 H29 0.9500 .
C29 C30 1.398(5) .
C30 H30 0.9500 .
C30 C31 1.376(6) .
C31 H31 0.9500 .
C31 C32 1.394(6) .
C32 H32 0.9500 .
C32 C33 1.386(6) .
C33 H33 0.9500 .
C34 H34 0.9500 .
C34 C35 1.375(5) .
C35 H35 0.9500 .
C35 C36 1.392(6) .
C36 H36 0.9500 .
C36 C37 1.378(5) .
C37 H37 0.9500 .
C37 C38 1.403(5) .
C39 C40 1.398(5) .
C39 C44 1.393(5) .
C40 H40 0.9500 .
C40 C41 1.390(6) .
C41 H41 0.9500 .
C41 C42 1.396(6) .
C42 H42 0.9500 .
C42 C43 1.390(6) .
C42 Ag1 2.552(4) .
C43 H43 0.9500 .
C43 C44 1.387(6) .
C43 Ag1 2.518(4) .
C44 H44 0.9500 .
Ag1 O8 2.456(3) 2_656
F1 C45 1.333(7) .
F2 C45 1.335(8) .
F3 C45 1.318(8) .
F1A C45A 1.325(14) .
F2A C45A 1.329(14) .
F3A C45A 1.315(14) .
Cl1 C48 1.776(6) .
Cl2 C48 1.761(6) .
C48 H48A 0.9900 .
C48 H48B 0.9900 .
Cl3 C49 1.755(5) .
Cl4 C49 1.758(5) .
C49 H49A 0.9900 .
C49 H49B 0.9900 .

loop_
_geom_torsion_atom_site_label_1
_geom_torsion_atom_site_label_2
_geom_torsion_atom_site_label_3
_geom_torsion_atom_site_label_4
_geom_torsion
_geom_torsion_site_symmetry_4
Ru1 N1 C1 C2 169.8(3) .
Ru1 N1 C5 N2 14.3(4) .
Ru1 N1 C5 C4 -169.5(3) .
Ru1 N3 C12 C13 -179.0(3) .
Ru1 N3 C16 N4 8.9(4) .
Ru1 N3 C16 C15 -175.9(3) .
Ru1 N5 C23 C24 173.4(3) .
Ru1 N5 C27 N6 10.8(4) .
Ru1 N5 C27 C26 -171.3(2) .
Ru1 N7 C34 C35 173.7(3) .
Ru1 N7 C38 N8 9.6(4) .
Ru1 N7 C38 C37 -173.1(3) .
Ru2 N2 C5 N1 11.3(4) .
Ru2 N2 C5 C4 -164.8(3) .
Ru2 N2 C6 C7 -105.9(3) .
Ru2 N2 C6 C11 67.2(4) .
Ru2 N4 C16 N3 17.3(4) .
Ru2 N4 C16 C15 -157.8(3) .
Ru2 N4 C17 C18 70.8(4) .
Ru2 N4 C17 C22 -105.8(3) .
Ru2 N6 C27 N5 12.9(4) .
Ru2 N6 C27 C26 -164.9(3) .
Ru2 N6 C28 C29 73.1(4) .
Ru2 N6 C28 C33 -101.1(4) .
Ru2 N8 C38 N7 13.9(4) .
Ru2 N8 C38 C37 -163.2(3) .
Ru2 N8 C39 C40 53.6(4) .
Ru2 N8 C39 C44 -121.4(3) .
S2 O4 Ag1A O6 13.3(2) .
O1 S1 C45 F1 -176.7(4) .
O1 S1 C45 F2 64.0(5) .
O1 S1 C45 F3 -56.9(6) .
O1 S1 C45A F1A -177.7(11) .
O1 S1 C45A F2A 62.2(12) .
O1 S1 C45A F3A -56.7(17) .
O2 S1 O1 Ru1 -64.3(4) .
O2 S1 C45 F1 66.4(5) .
O2 S1 C45 F2 -53.0(5) .
O2 S1 C45 F3 -173.9(6) .
O2 S1 C45A F1A 61.2(13) .
O2 S1 C45A F2A -58.9(13) .
O2 S1 C45A F3A -177.8(15) .
O3 S1 O1 Ru1 72.9(4) .
O3 S1 C45 F1 -56.8(5) .
O3 S1 C45 F2 -176.2(4) .
O3 S1 C45 F3 62.9(7) .
O3 S1 C45A F1A -62.6(12) .
O3 S1 C45A F2A 177.3(12) .
O3 S1 C45A F3A 58.4(17) .
O4 S2 O6 Ag1A 18.5(3) .
O4 S2 C46 F4 -52.6(4) .
O4 S2 C46 F5 -172.0(3) .
O4 S2 C46 F6 67.0(4) .
O5 S2 O4 Ag1 120.2(2) .
O5 S2 O4 Ag1A 117.5(3) .
O5 S2 O6 Ag1A -118.7(3) .
O5 S2 C46 F4 68.5(3) .
O5 S2 C46 F5 -50.9(4) .
O5 S2 C46 F6 -172.0(3) .
O6 S2 O4 Ag1 -16.9(2) .
O6 S2 O4 Ag1A -19.6(3) .
O6 S2 C46 F4 -170.3(3) .
O6 S2 C46 F5 70.4(3) .
O6 S2 C46 F6 -50.7(4) .
O7 S3 O8 Ag1 125.24(18) 2_656
O7 S3 C47 F7 59.2(3) .
O7 S3 C47 F8 -61.5(3) .
O7 S3 C47 F9 178.8(3) .
O8 S3 O7 Ag1 -16.4(2) .
O8 S3 C47 F7 -59.6(3) .
O8 S3 C47 F8 179.7(3) .
O8 S3 C47 F9 60.0(3) .
O9 S3 O7 Ag1 119.42(18) .
O9 S3 O8 Ag1 -10.9(2) 2_656
O9 S3 C47 F7 180.0(3) .
O9 S3 C47 F8 59.3(3) .
O9 S3 C47 F9 -60.4(3) .
N1 C1 C2 C3 0.2(6) .
N2 C6 C7 C8 170.8(3) .
N2 C6 C11 C10 -172.2(3) .
N3 C12 C13 C14 -2.8(6) .
N4 C17 C18 C19 -175.4(4) .
N4 C17 C22 C21 174.5(3) .
N5 C23 C24 C25 -0.9(5) .
N6 C28 C29 C30 -173.9(4) .
N6 C28 C33 C32 173.5(4) .
N7 C34 C35 C36 -0.7(6) .
N8 C39 C40 C41 -174.6(3) .
N8 C39 C44 C43 175.0(3) .
C1 N1 C5 N2 -171.7(3) .
C1 N1 C5 C4 4.6(5) .
C1 C2 C3 C4 3.0(6) .
C2 C3 C4 C5 -2.3(6) .
C3 C4 C5 N1 -1.5(5) .
C3 C4 C5 N2 174.4(4) .
C5 N1 C1 C2 -4.0(6) .
C5 N2 C6 C7 62.9(4) .
C5 N2 C6 C11 -124.0(4) .
C6 N2 C5 N1 -157.5(3) .
C6 N2 C5 C4 26.4(5) .
C6 C7 C8 C9 2.6(6) .
C7 C6 C11 C10 0.8(6) .
C7 C8 C9 C10 -1.3(6) .
C8 C9 C10 C11 -0.3(6) .
C9 C10 C11 C6 0.6(6) .
C11 C6 C7 C8 -2.3(5) .
C12 N3 C16 N4 -168.9(3) .
C12 N3 C16 C15 6.3(5) .
C12 C13 C14 C15 1.8(6) .
C13 C14 C15 C16 3.1(6) .
C14 C15 C16 N3 -7.3(6) .
C14 C15 C16 N4 167.5(4) .
C16 N3 C12 C13 -1.3(6) .
C16 N4 C17 C18 -109.1(4) .
C16 N4 C17 C22 74.4(4) .
C17 N4 C16 N3 -162.9(3) .
C17 N4 C16 C15 22.1(5) .
C17 C18 C19 C20 0.8(7) .
C18 C17 C22 C21 -2.1(6) .
C18 C19 C20 C21 -1.7(7) .
C19 C20 C21 C22 0.6(6) .
C20 C21 C22 C17 1.3(6) .
C22 C17 C18 C19 1.1(6) .
C23 N5 C27 N6 -172.4(3) .
C23 N5 C27 C26 5.5(5) .
C23 C24 C25 C26 2.7(5) .
C24 C25 C26 C27 -0.4(5) .
C25 C26 C27 N5 -3.8(5) .
C25 C26 C27 N6 174.0(3) .
C27 N5 C23 C24 -3.3(5) .
C27 N6 C28 C29 -104.1(4) .
C27 N6 C28 C33 81.7(4) .
C28 N6 C27 N5 -169.9(3) .
C28 N6 C27 C26 12.3(5) .
C28 C29 C30 C31 1.0(6) .
C29 C28 C33 C32 -0.8(6) .
C29 C30 C31 C32 -1.8(6) .
C30 C31 C32 C33 1.3(6) .
C31 C32 C33 C28 0.0(6) .
C33 C28 C29 C30 0.3(6) .
C34 N7 C38 N8 -175.5(3) .
C34 N7 C38 C37 1.7(5) .
C34 C35 C36 C37 1.5(6) .
C35 C36 C37 C38 -0.7(5) .
C36 C37 C38 N7 -0.9(5) .
C36 C37 C38 N8 176.0(3) .
C38 N7 C34 C35 -0.9(5) .
C38 N8 C39 C40 -133.3(4) .
C38 N8 C39 C44 51.6(5) .
C39 N8 C38 N7 -159.1(3) .
C39 N8 C38 C37 23.8(5) .
C39 C40 C41 C42 0.1(6) .
C40 C39 C44 C43 -0.1(5) .
C40 C41 C42 C43 -1.2(6) .
C40 C41 C42 Ag1 -81.0(4) .
C41 C42 C43 C44 1.6(6) .
C41 C42 C43 Ag1 -101.2(4) .
C42 C43 C44 C39 -1.0(6) .
C44 C39 C40 C41 0.5(6) .
C46 S2 O4 Ag1 -128.05(17) .
C46 S2 O4 Ag1A -130.8(3) .
C46 S2 O6 Ag1A 129.1(3) .
C47 S3 O7 Ag1 -127.29(18) .
C47 S3 O8 Ag1 -124.25(17) 2_656
Ag1 C42 C43 C44 102.8(4) .
Ag1 C43 C44 C39 82.6(4) .
Ag1A S2 C46 F4 -107.6(4) .
Ag1A S2 C46 F5 133.0(4) .
Ag1A S2 C46 F6 12.0(5) .
C45 S1 O1 Ru1 -171.4(4) .
C45A S1 O1 Ru1 173.3(6) .
